data_1561129
loop_
_publ_author_name
'P N, Ravi Shankar'
'Orlandi, Fabio'
'Manuel, Pascal'
'Zhang, Weiguo'
'Halaysyamani, P. Shiv'
'Sundaresan, A.'

_publ_section_title
;
 Structural, Magnetic, and Electrical Properties of Doubly Ordered
 Perovskites NaLnNiWO6 (Ln = La, Pr, Nd, Sm, Eu, Gd, and Tb)
;
_journal_issue 12
_journal_name_full 'The Journal of Physical Chemistry C'
_journal_page_first 6749
_journal_page_last 6757
_journal_paper_doi 10.1021/acs.jpcc.0c10340
_journal_volume 125
_journal_year 2021
_chemical_formula_sum 'Gd Na Ni O6 W'
_chemical_formula_weight 518.76957
_space_group_IT_number 4
_space_group_name_Hall 'P 2yb'
_space_group_name_H-M_alt 'P 1 21 1'
_symmetry_cell_setting monoclinic
_symmetry_space_group_name_Hall 'P 2yb'
_symmetry_space_group_name_H-M 'P 1 21 1'
_cell_angle_alpha 90.0000
_cell_angle_beta 90.2441(9)
_cell_angle_gamma 90.0000
_cell_formula_units_Z 2
_cell_length_a 5.37618(8)
_cell_length_b 5.48688(9)
_cell_length_c 7.78128(12)
_cell_measurement_temperature 300
_cell_volume 229.534(6)
_computing_structure_refinement FULLPROF
_diffrn_ambient_temperature 300
_diffrn_measurement_device_type Panalytical
_diffrn_radiation_monochromator 1.540596
_diffrn_radiation_type "'Cu K\a'"
_diffrn_radiation_wavelength 1.540596
_pd_instr_location ' ?'
_pd_meas_2theta_range_inc 0.026261
_pd_meas_2theta_range_max 119.99238
_pd_meas_2theta_range_min 10.01313
_pd_meas_number_of_points 4189
_pd_proc_2theta_range_inc 0.026261
_pd_proc_2theta_range_max 120.0084
_pd_proc_2theta_range_min 10.0292
_pd_proc_ls_pref_orient_corr ' ?'
_pd_proc_ls_prof_R_factor 2.5447
_pd_proc_ls_prof_wR_expected 1.6041
_pd_proc_ls_prof_wR_factor 3.7010
_pd_proc_wavelength 1.540596
_pd_spec_mounting ' ?'
_refine_ls_goodness_of_fit_all 5.3231
_refine_ls_number_parameters 41
_refine_ls_number_reflns 401
_refine_ls_number_restraints 0
_refine_ls_R_I_factor 5.9224
_cod_data_source_file NaGdNiWO6.cif
_cod_data_source_block NaGdNiWO6
_cod_depositor_comments
;
The following automatic conversions were performed:

data item '_symmetry_cell_setting' value 'Monoclinic' was changed to
'monoclinic' in accordance with the
/home/data/users/saulius/crontab/automatic-downloads/rss-feeds/ACS/lib/dictionaries/cif_core.dic
dictionary named 'cif_core.dic' version 2.4.2 last updated on
2011-04-26.

Automatic conversion script
Id: cif_fix_values 7556 2019-12-06 15:28:31Z antanas 

 Adding full bibliography for 1561127--1561133.cif.
;
_cod_original_sg_symbol_H-M 'P 21'
_cod_original_formula_sum 'Na Gd Ni W O6'
_cod_database_code 1561129
_pd_proc_ls_prof_cr_factor 14.4630
_pd_proc_ls_prof_cwr_factor 12.3533
_pd_proc_ls_prof_cwr_expected 5.3543
_pd_proc_ls_prof_chi2 5.3231
_pd_proc_ls_prof_echi2 5.3683

loop_
_symmetry_equiv_pos_as_xyz
x,y,z
-x,y+1/2,-z

loop_
_atom_site_label
_atom_site_fract_x
_atom_site_fract_y
_atom_site_fract_z
_atom_site_U_iso_or_equiv
_atom_site_occupancy
_atom_site_adp_type
_atom_site_type_symbol
Na1 0.240(4) 0.217(2) 0.003(2) 0.02160 0.91842 Uiso Na
Gd2 0.240(4) 0.217(2) 0.003(2) 0.02160 0.08158 Uiso Gd
Gd1 0.2612(9) 0.3032(5) 0.5000(6) 0.00211 0.91842 Uiso Gd
Na2 0.2612(9) 0.3032(5) 0.5000(6) 0.00211 0.08158 Uiso Na
Ni 0.754(2) 0.25000 0.2422(9) 0.00523 1.00000 Uiso Ni
W 0.7612(6) 0.25000 0.7679(3) 0.00818 1.00000 Uiso W
O1 0.504(7) 0.534(6) 0.710(9) 0.01267 1.00000 Uiso O
O2 0.518(7) 0.517(6) 0.286(9) 0.01267 1.00000 Uiso O
O3 -0.047(6) -0.044(5) 0.212(6) 0.01267 1.00000 Uiso O
O4 -0.038(6) -0.050(5) 0.800(6) 0.01267 1.00000 Uiso O
O5 0.836(4) 0.205(4) 0.487(3) 0.01267 1.00000 Uiso O
O6 0.653(4) 0.357(5) 0.005(4) 0.01267 1.00000 Uiso O

loop_
_atom_type_symbol
_atom_type_scat_Cromer_Mann_a1
_atom_type_scat_Cromer_Mann_b1
_atom_type_scat_Cromer_Mann_a2
_atom_type_scat_Cromer_Mann_b2
_atom_type_scat_Cromer_Mann_a3
_atom_type_scat_Cromer_Mann_b3
_atom_type_scat_Cromer_Mann_a4
_atom_type_scat_Cromer_Mann_b4
_atom_type_scat_Cromer_Mann_c
_atom_type_scat_dispersion_real
_atom_type_scat_dispersion_imag
_atom_type_scat_source
na 4.76260 3.28500 3.17360 8.84220 1.26740 0.31360 1.11280 129.42400 0.67600 0.12900 0.12400 International_Tables_for_Crystallography_Vol.C(1991)_Tables_6.1.1.4_and_6.1.1.5
gd 25.07090 2.25341 19.07980 0.18195 13.85180 12.93310 3.54545 101.39799 2.41960 -9.24200 11.94600 International_Tables_for_Crystallography_Vol.C(1991)_Tables_6.1.1.4_and_6.1.1.5
ni 12.83760 3.87850 7.29200 0.25650 4.44380 12.17630 2.38000 66.34210 1.03410 -2.95600 0.50900 International_Tables_for_Crystallography_Vol.C(1991)_Tables_6.1.1.4_and_6.1.1.5
w 29.08180 1.72029 15.43000 9.22590 14.43270 0.32170 5.11982 57.05600 9.88750 -6.04800 5.57700 International_Tables_for_Crystallography_Vol.C(1991)_Tables_6.1.1.4_and_6.1.1.5
o 3.04850 13.27710 2.28680 5.70110 1.54630 0.32390 0.86700 32.90890 0.25080 0.04700 0.03200 International_Tables_for_Crystallography_Vol.C(1991)_Tables_6.1.1.4_and_6.1.1.5

loop_
_geom_angle_atom_site_label_1
_geom_angle_atom_site_label_2
_geom_angle_atom_site_label_3
_geom_angle
_geom_angle_site_symmetry_1
_geom_angle_site_symmetry_3
_geom_angle_publ_flag
O1 Na1 O2 106(4) 2_646 2_645 ?
O1 Na1 O3 66.7(19) 2_646 1_555 ?
O1 Na1 O3 167(4) 2_646 2_555 ?
O1 Na1 O4 124(3) 2_646 1_554 ?
O1 Na1 O4 84(2) 2_646 2_556 ?
O1 Na1 O6 70(2) 2_646 1_555 ?
O1 Na1 O6 63(2) 2_646 2_645 ?
O2 Na1 O3 123(3) 2_645 1_555 ?
O2 Na1 O3 82(2) 2_645 2_555 ?
O2 Na1 O4 64.3(19) 2_645 1_554 ?
O2 Na1 O4 168(4) 2_645 2_556 ?
O2 Na1 O6 72(2) 2_645 1_555 ?
O2 Na1 O6 58(2) 2_645 2_645 ?
O3 Na1 O3 118(3) 1_555 2_555 ?
O3 Na1 O4 75(2) 1_555 1_554 ?
O3 Na1 O4 67.1(17) 1_555 2_556 ?
O3 Na1 O6 136(2) 1_555 1_555 ?
O3 Na1 O6 70.4(18) 1_555 2_645 ?
O3 Na1 O4 68.6(17) 2_555 1_554 ?
O3 Na1 O4 87(3) 2_555 2_556 ?
O3 Na1 O6 104(2) 2_555 1_555 ?
O3 Na1 O6 129(2) 2_555 2_645 ?
O4 Na1 O4 117(3) 1_554 2_556 ?
O4 Na1 O6 136(2) 1_554 1_555 ?
O4 Na1 O6 66.7(17) 1_554 2_645 ?
O4 Na1 O6 105(2) 2_556 1_555 ?
O4 Na1 O6 134(2) 2_556 2_645 ?
O6 Na1 O6 92.9(18) 1_555 2_645 ?
O1 Gd2 O2 106(4) 2_646 2_645 ?
O1 Gd2 O3 66.7(19) 2_646 1_555 ?
O1 Gd2 O3 167(4) 2_646 2_555 ?
O1 Gd2 O4 124(3) 2_646 1_554 ?
O1 Gd2 O4 84(2) 2_646 2_556 ?
O1 Gd2 O6 70(2) 2_646 1_555 ?
O1 Gd2 O6 63(2) 2_646 2_645 ?
O2 Gd2 O3 123(3) 2_645 1_555 ?
O2 Gd2 O3 82(2) 2_645 2_555 ?
O2 Gd2 O4 64.3(19) 2_645 1_554 ?
O2 Gd2 O4 168(4) 2_645 2_556 ?
O2 Gd2 O6 72(2) 2_645 1_555 ?
O2 Gd2 O6 58(2) 2_645 2_645 ?
O3 Gd2 O3 118(3) 1_555 2_555 ?
O3 Gd2 O4 75(2) 1_555 1_554 ?
O3 Gd2 O4 67.1(17) 1_555 2_556 ?
O3 Gd2 O6 136(2) 1_555 1_555 ?
O3 Gd2 O6 70.4(18) 1_555 2_645 ?
O3 Gd2 O4 68.6(17) 2_555 1_554 ?
O3 Gd2 O4 87(3) 2_555 2_556 ?
O3 Gd2 O6 104(2) 2_555 1_555 ?
O3 Gd2 O6 129(2) 2_555 2_645 ?
O4 Gd2 O4 117(3) 1_554 2_556 ?
O4 Gd2 O6 136(2) 1_554 1_555 ?
O4 Gd2 O6 66.7(17) 1_554 2_645 ?
O4 Gd2 O6 105(2) 2_556 1_555 ?
O4 Gd2 O6 134(2) 2_556 2_645 ?
O6 Gd2 O6 92.9(18) 1_555 2_645 ?
O1 Gd1 O1 118(4) 1_555 2_646 ?
O1 Gd1 O2 85(4) 1_555 1_555 ?
O1 Gd1 O2 69(2) 1_555 2_646 ?
O1 Gd1 O3 60.3(20) 1_555 2_556 ?
O1 Gd1 O4 130(3) 1_555 2_556 ?
O1 Gd1 O5 132(3) 1_555 1_455 ?
O1 Gd1 O5 66(2) 1_555 2_656 ?
O1 Gd1 O2 64(2) 2_646 1_555 ?
O1 Gd1 O2 80(3) 2_646 2_646 ?
O1 Gd1 O3 161(3) 2_646 2_556 ?
O1 Gd1 O4 81(2) 2_646 2_556 ?
O1 Gd1 O5 109(2) 2_646 1_455 ?
O1 Gd1 O5 135(2) 2_646 2_656 ?
O2 Gd1 O2 118(4) 1_555 2_646 ?
O2 Gd1 O3 132(3) 1_555 2_556 ?
O2 Gd1 O4 61.9(20) 1_555 2_556 ?
O2 Gd1 O5 129(2) 1_555 1_455 ?
O2 Gd1 O5 72(2) 1_555 2_656 ?
O2 Gd1 O3 81(2) 2_646 2_556 ?
O2 Gd1 O4 158(3) 2_646 2_556 ?
O2 Gd1 O5 109(2) 2_646 1_455 ?
O2 Gd1 O5 132(2) 2_646 2_656 ?
O3 Gd1 O4 116(3) 2_556 2_556 ?
O3 Gd1 O5 71.6(17) 2_556 1_455 ?
O3 Gd1 O5 63.6(16) 2_556 2_656 ?
O4 Gd1 O5 67.0(16) 2_556 1_455 ?
O4 Gd1 O5 69.7(17) 2_556 2_656 ?
O5 Gd1 O5 90.0(13) 1_455 2_656 ?
O1 Na2 O1 118(4) 1_555 2_646 ?
O1 Na2 O2 85(4) 1_555 1_555 ?
O1 Na2 O2 69(2) 1_555 2_646 ?
O1 Na2 O3 60.3(20) 1_555 2_556 ?
O1 Na2 O4 130(3) 1_555 2_556 ?
O1 Na2 O5 132(3) 1_555 1_455 ?
O1 Na2 O5 66(2) 1_555 2_656 ?
O1 Na2 O2 64(2) 2_646 1_555 ?
O1 Na2 O2 80(3) 2_646 2_646 ?
O1 Na2 O3 161(3) 2_646 2_556 ?
O1 Na2 O4 81(2) 2_646 2_556 ?
O1 Na2 O5 109(2) 2_646 1_455 ?
O1 Na2 O5 135(2) 2_646 2_656 ?
O2 Na2 O2 118(4) 1_555 2_646 ?
O2 Na2 O3 132(3) 1_555 2_556 ?
O2 Na2 O4 61.9(20) 1_555 2_556 ?
O2 Na2 O5 129(2) 1_555 1_455 ?
O2 Na2 O5 72(2) 1_555 2_656 ?
O2 Na2 O3 81(2) 2_646 2_556 ?
O2 Na2 O4 158(3) 2_646 2_556 ?
O2 Na2 O5 109(2) 2_646 1_455 ?
O2 Na2 O5 132(2) 2_646 2_656 ?
O3 Na2 O4 116(3) 2_556 2_556 ?
O3 Na2 O5 71.6(17) 2_556 1_455 ?
O3 Na2 O5 63.6(16) 2_556 2_656 ?
O4 Na2 O5 67.0(16) 2_556 1_455 ?
O4 Na2 O5 69.7(17) 2_556 2_656 ?
O5 Na2 O5 90.0(13) 1_455 2_656 ?
O1 Ni O2 88(3) 2_646 1_555 ?
O1 Ni O3 85(3) 2_646 1_655 ?
O1 Ni O4 175(3) 2_646 2_656 ?
O1 Ni O5 84(3) 2_646 1_555 ?
O1 Ni O6 100(3) 2_646 1_555 ?
O2 Ni O3 172(3) 1_555 1_655 ?
O2 Ni O4 97(3) 1_555 2_656 ?
O2 Ni O5 94(3) 1_555 1_555 ?
O2 Ni O6 77(3) 1_555 1_555 ?
O3 Ni O4 91(2) 1_655 2_656 ?
O3 Ni O5 84(2) 1_655 1_555 ?
O3 Ni O6 106(2) 1_655 1_555 ?
O4 Ni O5 94(2) 2_656 1_555 ?
O4 Ni O6 84(2) 2_656 1_555 ?
O5 Ni O6 170(2) 1_555 1_555 ?
O1 W O2 86(2) 1_555 2_646 ?
O1 W O3 96(3) 1_555 2_656 ?
O1 W O4 170(3) 1_555 1_655 ?
O1 W O5 90(2) 1_555 1_555 ?
O1 W O6 78(3) 1_555 1_556 ?
O2 W O3 172(3) 2_646 2_656 ?
O2 W O4 85(2) 2_646 1_655 ?
O2 W O5 82(2) 2_646 1_555 ?
O2 W O6 99(3) 2_646 1_556 ?
O3 W O4 92(2) 2_656 1_655 ?
O3 W O5 90(2) 2_656 1_555 ?
O3 W O6 89(2) 2_656 1_556 ?
O4 W O5 86(2) 1_655 1_555 ?
O4 W O6 107(2) 1_655 1_556 ?
O5 W O6 167(2) 1_555 1_556 ?
Na1 O1 Gd1 168.0(19) 2_656 1_555 ?
Na1 O1 Gd1 93.5(18) 2_656 2_656 ?
Na1 O1 Na2 168.0(19) 2_656 1_555 ?
Na1 O1 Na2 93.5(18) 2_656 2_656 ?
Na1 O1 Ni 88.7(19) 2_656 2_656 ?
Na1 O1 W 77.1(17) 2_656 1_555 ?
Na1 O1 O2 112(2) 2_656 2_646 ?
Na1 O1 O2 70(2) 2_656 2_656 ?
Na1 O1 O3 110(2) 2_656 2_556 ?
Na1 O1 O5 134(2) 2_656 2_656 ?
Na1 O1 O6 48.0(18) 2_656 2_656 ?
Gd2 O1 Gd1 168.0(19) 2_656 1_555 ?
Gd2 O1 Gd1 93.5(18) 2_656 2_656 ?
Gd2 O1 Na2 168.0(19) 2_656 1_555 ?
Gd2 O1 Na2 93.5(18) 2_656 2_656 ?
Gd2 O1 Ni 88.7(19) 2_656 2_656 ?
Gd2 O1 W 77.1(17) 2_656 1_555 ?
Gd2 O1 O2 112(2) 2_656 2_646 ?
Gd2 O1 O2 70(2) 2_656 2_656 ?
Gd2 O1 O3 110(2) 2_656 2_556 ?
Gd2 O1 O5 134(2) 2_656 2_656 ?
Gd2 O1 O6 48.0(18) 2_656 2_656 ?
Gd1 O1 Gd1 97.9(17) 1_555 2_656 ?
Gd1 O1 Na2 97.9(17) 1_555 2_656 ?
Gd1 O1 Ni 93.9(17) 1_555 2_656 ?
Gd1 O1 W 96.1(16) 1_555 1_555 ?
Gd1 O1 O2 57.8(19) 1_555 2_646 ?
Gd1 O1 O2 120(2) 1_555 2_656 ?
Gd1 O1 O3 64(2) 1_555 2_556 ?
Gd1 O1 O5 53.9(18) 1_555 2_656 ?
Gd1 O1 O6 124(2) 1_555 1_556 ?
Gd1 O1 O6 131(2) 1_555 2_656 ?
Gd1 O1 Na2 97.9(17) 2_656 1_555 ?
Gd1 O1 Ni 97.5(17) 2_656 2_656 ?
Gd1 O1 W 103.7(16) 2_656 1_555 ?
Gd1 O1 O2 127(2) 2_656 2_646 ?
Gd1 O1 O2 56.6(19) 2_656 2_656 ?
Gd1 O1 O3 137(2) 2_656 2_556 ?
Gd1 O1 O5 76.0(18) 2_656 2_656 ?
Gd1 O1 O6 129(2) 2_656 1_556 ?
Gd1 O1 O6 106.1(20) 2_656 2_656 ?
Na2 O1 Na2 97.9(17) 1_555 2_656 ?
Na2 O1 Ni 93.9(17) 1_555 2_656 ?
Na2 O1 W 96.1(16) 1_555 1_555 ?
Na2 O1 O2 57.8(19) 1_555 2_646 ?
Na2 O1 O2 120(2) 1_555 2_656 ?
Na2 O1 O3 64(2) 1_555 2_556 ?
Na2 O1 O5 53.9(18) 1_555 2_656 ?
Na2 O1 O6 124(2) 1_555 1_556 ?
Na2 O1 O6 131(2) 1_555 2_656 ?
Na2 O1 Ni 97.5(17) 2_656 2_656 ?
Na2 O1 W 103.7(16) 2_656 1_555 ?
Na2 O1 O2 127(2) 2_656 2_646 ?
Na2 O1 O2 56.6(19) 2_656 2_656 ?
Na2 O1 O3 137(2) 2_656 2_556 ?
Na2 O1 O5 76.0(18) 2_656 2_656 ?
Na2 O1 O6 129(2) 2_656 1_556 ?
Na2 O1 O6 106.1(20) 2_656 2_656 ?
Ni O1 W 155.0(16) 2_656 1_555 ?
Ni O1 O2 127(2) 2_656 2_646 ?
Ni O1 O2 47.9(18) 2_656 2_656 ?
Ni O1 O3 49.1(18) 2_656 2_556 ?
Ni O1 O5 49.9(18) 2_656 2_656 ?
Ni O1 O6 107(2) 2_656 1_556 ?
W O1 O2 45.1(16) 1_555 2_646 ?
W O1 O2 139(2) 1_555 2_656 ?
W O1 O3 117(2) 1_555 2_556 ?
W O1 O5 148.9(19) 1_555 2_656 ?
W O1 O6 49.2(19) 1_555 1_556 ?
W O1 O6 117.8(19) 1_555 2_656 ?
O2 O1 O2 175(2) 2_646 2_656 ?
O2 O1 O3 77.9(20) 2_646 2_556 ?
O2 O1 O5 110(2) 2_646 2_656 ?
O2 O1 O6 68(2) 2_646 1_556 ?
O2 O1 O6 125(2) 2_646 2_656 ?
O2 O1 O3 97(2) 2_656 2_556 ?
O2 O1 O5 67(2) 2_656 2_656 ?
O2 O1 O6 112(3) 2_656 1_556 ?
O2 O1 O6 52(2) 2_656 2_656 ?
O3 O1 O5 61(2) 2_556 2_656 ?
O3 O1 O6 91(2) 2_556 1_556 ?
O3 O1 O6 69.3(20) 2_556 2_656 ?
O5 O1 O6 151(3) 2_656 1_556 ?
O5 O1 O6 91(2) 2_656 2_656 ?
O6 O1 O6 70(2) 1_556 2_656 ?
Na1 O2 Gd1 169.7(19) 2_655 1_555 ?
Na1 O2 Gd1 93.7(18) 2_655 2_656 ?
Na1 O2 Na2 169.7(19) 2_655 1_555 ?
Na1 O2 Na2 93.7(18) 2_655 2_656 ?
Na1 O2 Ni 81.5(17) 2_655 1_555 ?
Na1 O2 W 86.2(18) 2_655 2_656 ?
Na1 O2 O1 115(2) 2_655 2_646 ?
Na1 O2 O1 69(2) 2_655 2_656 ?
Na1 O2 O4 107(2) 2_655 2_556 ?
Na1 O2 O4 54.4(18) 2_655 2_656 ?
Na1 O2 O5 112.9(19) 2_655 1_555 ?
Na1 O2 O5 133(2) 2_655 2_656 ?
Na1 O2 O6 45(2) 2_655 1_555 ?
Gd2 O2 Gd1 169.7(19) 2_655 1_555 ?
Gd2 O2 Gd1 93.7(18) 2_655 2_656 ?
Gd2 O2 Na2 169.7(19) 2_655 1_555 ?
Gd2 O2 Na2 93.7(18) 2_655 2_656 ?
Gd2 O2 Ni 81.5(17) 2_655 1_555 ?
Gd2 O2 W 86.2(18) 2_655 2_656 ?
Gd2 O2 O1 115(2) 2_655 2_646 ?
Gd2 O2 O1 69(2) 2_655 2_656 ?
Gd2 O2 O4 107(2) 2_655 2_556 ?
Gd2 O2 O4 54.4(18) 2_655 2_656 ?
Gd2 O2 O5 112.9(19) 2_655 1_555 ?
Gd2 O2 O5 133(2) 2_655 2_656 ?
Gd2 O2 O6 45(2) 2_655 1_555 ?
Gd1 O2 Gd1 96.4(17) 1_555 2_656 ?
Gd1 O2 Na2 96.4(17) 1_555 2_656 ?
Gd1 O2 Ni 97.2(17) 1_555 1_555 ?
Gd1 O2 W 91.4(17) 1_555 2_656 ?
Gd1 O2 O1 59.4(20) 1_555 2_646 ?
Gd1 O2 O1 116(2) 1_555 2_656 ?
Gd1 O2 O4 64.1(20) 1_555 2_556 ?
Gd1 O2 O4 130(2) 1_555 2_656 ?
Gd1 O2 O5 71.5(17) 1_555 1_555 ?
Gd1 O2 O5 50.6(18) 1_555 2_656 ?
Gd1 O2 O6 127(2) 1_555 1_555 ?
Gd1 O2 Na2 96.4(17) 2_656 1_555 ?
Gd1 O2 Ni 105.7(16) 2_656 1_555 ?
Gd1 O2 W 95.1(16) 2_656 2_656 ?
Gd1 O2 O1 128(2) 2_656 2_646 ?
Gd1 O2 O1 53.3(18) 2_656 2_656 ?
Gd1 O2 O4 133(2) 2_656 2_556 ?
Gd1 O2 O4 77.5(19) 2_656 2_656 ?
Gd1 O2 O5 74.9(17) 2_656 1_555 ?
Gd1 O2 O5 71.3(17) 2_656 2_656 ?
Gd1 O2 O6 131(2) 2_656 1_555 ?
Na2 O2 Na2 96.4(17) 1_555 2_656 ?
Na2 O2 Ni 97.2(17) 1_555 1_555 ?
Na2 O2 W 91.4(17) 1_555 2_656 ?
Na2 O2 O1 59.4(20) 1_555 2_646 ?
Na2 O2 O1 116(2) 1_555 2_656 ?
Na2 O2 O4 64.1(20) 1_555 2_556 ?
Na2 O2 O4 130(2) 1_555 2_656 ?
Na2 O2 O5 71.5(17) 1_555 1_555 ?
Na2 O2 O5 50.6(18) 1_555 2_656 ?
Na2 O2 O6 127(2) 1_555 1_555 ?
Na2 O2 Ni 105.7(16) 2_656 1_555 ?
Na2 O2 W 95.1(16) 2_656 2_656 ?
Na2 O2 O1 128(2) 2_656 2_646 ?
Na2 O2 O1 53.3(18) 2_656 2_656 ?
Na2 O2 O4 133(2) 2_656 2_556 ?
Na2 O2 O4 77.5(19) 2_656 2_656 ?
Na2 O2 O5 74.9(17) 2_656 1_555 ?
Na2 O2 O5 71.3(17) 2_656 2_656 ?
Na2 O2 O6 131(2) 2_656 1_555 ?
Ni O2 W 156.4(16) 1_555 2_656 ?
Ni O2 O1 141(2) 1_555 2_656 ?
Ni O2 O4 118(2) 1_555 2_556 ?
Ni O2 O5 145.5(19) 1_555 2_656 ?
Ni O2 O6 52(2) 1_555 1_555 ?
W O2 O1 127(2) 2_656 2_646 ?
W O2 O1 48.5(16) 2_656 2_656 ?
W O2 O4 47.3(17) 2_656 2_556 ?
W O2 O4 139(2) 2_656 2_656 ?
W O2 O5 158.6(18) 2_656 1_555 ?
W O2 O5 52.4(17) 2_656 2_656 ?
W O2 O6 105(2) 2_656 1_555 ?
O1 O2 O1 175(2) 2_646 2_656 ?
O1 O2 O4 80(2) 2_646 2_556 ?
O1 O2 O4 85.4(20) 2_646 2_656 ?
O1 O2 O5 54.9(18) 2_646 1_555 ?
O1 O2 O5 109(2) 2_646 2_656 ?
O1 O2 O6 71(3) 2_646 1_555 ?
O1 O2 O4 96(2) 2_656 2_556 ?
O1 O2 O4 100(2) 2_656 2_656 ?
O1 O2 O5 128(2) 2_656 1_555 ?
O1 O2 O5 66.2(19) 2_656 2_656 ?
O1 O2 O6 112(3) 2_656 1_555 ?
O4 O2 O4 148(2) 2_556 2_656 ?
O4 O2 O5 128(2) 2_556 1_555 ?
O4 O2 O5 63.4(19) 2_556 2_656 ?
O4 O2 O6 91(2) 2_556 1_555 ?
O4 O2 O5 58.6(17) 2_656 1_555 ?
O4 O2 O5 148(2) 2_656 2_656 ?
O4 O2 O6 58(2) 2_656 1_555 ?
O5 O2 O5 106.3(19) 1_555 2_656 ?
O5 O2 O6 95(2) 1_555 1_555 ?
O5 O2 O6 153(3) 2_656 1_555 ?
Na1 O3 Na1 96.9(16) 1_555 2_545 ?
Na1 O3 Gd2 96.9(16) 1_555 2_545 ?
Na1 O3 Gd1 159.7(15) 1_555 2_546 ?
Na1 O3 Na2 159.7(15) 1_555 2_546 ?
Na1 O3 Ni 87.0(15) 1_555 1_455 ?
Na1 O3 W 84.3(14) 1_555 2_646 ?
Na1 O3 O1 128(2) 1_555 2_546 ?
Na1 O3 O4 114.5(17) 1_555 2_546 ?
Na1 O3 O4 49.7(14) 1_555 2_556 ?
Na1 O3 O5 111.1(17) 1_555 1_455 ?
Na1 O3 O5 121.0(16) 1_555 2_646 ?
Na1 O3 Gd2 96.9(16) 2_545 1_555 ?
Na1 O3 Gd1 103.4(15) 2_545 2_546 ?
Na1 O3 Na2 103.4(15) 2_545 2_546 ?
Na1 O3 Ni 107.8(15) 2_545 1_455 ?
Na1 O3 W 94.6(16) 2_545 2_646 ?
Na1 O3 O1 81(2) 2_545 2_546 ?
Na1 O3 O4 60.0(16) 2_545 2_546 ?
Na1 O3 O4 126.6(19) 2_545 2_556 ?
Na1 O3 O5 139.7(19) 2_545 1_455 ?
Na1 O3 O5 118.1(17) 2_545 2_646 ?
Na1 O3 O6 78.1(16) 2_545 2_645 ?
Gd2 O3 Gd2 96.9(16) 1_555 2_545 ?
Gd2 O3 Gd1 159.7(15) 1_555 2_546 ?
Gd2 O3 Na2 159.7(15) 1_555 2_546 ?
Gd2 O3 Ni 87.0(15) 1_555 1_455 ?
Gd2 O3 W 84.3(14) 1_555 2_646 ?
Gd2 O3 O1 128(2) 1_555 2_546 ?
Gd2 O3 O4 114.5(17) 1_555 2_546 ?
Gd2 O3 O4 49.7(14) 1_555 2_556 ?
Gd2 O3 O5 111.1(17) 1_555 1_455 ?
Gd2 O3 O5 121.0(16) 1_555 2_646 ?
Gd2 O3 Gd1 103.4(15) 2_545 2_546 ?
Gd2 O3 Na2 103.4(15) 2_545 2_546 ?
Gd2 O3 Ni 107.8(15) 2_545 1_455 ?
Gd2 O3 W 94.6(16) 2_545 2_646 ?
Gd2 O3 O1 81(2) 2_545 2_546 ?
Gd2 O3 O4 60.0(16) 2_545 2_546 ?
Gd2 O3 O4 126.6(19) 2_545 2_556 ?
Gd2 O3 O5 139.7(19) 2_545 1_455 ?
Gd2 O3 O5 118.1(17) 2_545 2_646 ?
Gd2 O3 O6 78.1(16) 2_545 2_645 ?
Gd1 O3 Ni 85.4(13) 2_546 1_455 ?
Gd1 O3 W 95.5(13) 2_546 2_646 ?
Gd1 O3 O1 55.6(18) 2_546 2_546 ?
Gd1 O3 O4 77.8(16) 2_546 2_546 ?
Gd1 O3 O4 114.3(17) 2_546 2_556 ?
Gd1 O3 O5 50.9(15) 2_546 1_455 ?
Gd1 O3 O5 49.3(14) 2_546 2_646 ?
Gd1 O3 O6 141.9(17) 2_546 2_645 ?
Na2 O3 Ni 85.4(13) 2_546 1_455 ?
Na2 O3 W 95.5(13) 2_546 2_646 ?
Na2 O3 O1 55.6(18) 2_546 2_546 ?
Na2 O3 O4 77.8(16) 2_546 2_546 ?
Na2 O3 O4 114.3(17) 2_546 2_556 ?
Na2 O3 O5 50.9(15) 2_546 1_455 ?
Na2 O3 O5 49.3(14) 2_546 2_646 ?
Na2 O3 O6 141.9(17) 2_546 2_645 ?
Ni O3 W 156.8(14) 1_455 2_646 ?
Ni O3 O1 46.2(17) 1_455 2_546 ?
Ni O3 O4 155.3(18) 1_455 2_546 ?
Ni O3 O5 48.4(15) 1_455 1_455 ?
Ni O3 O5 120.1(16) 1_455 2_646 ?
Ni O3 O6 131.1(18) 1_455 2_645 ?
W O3 O1 148(2) 2_646 2_546 ?
W O3 O4 116.8(17) 2_646 2_556 ?
W O3 O5 115.9(17) 2_646 1_455 ?
W O3 O5 49.6(14) 2_646 2_646 ?
W O3 O6 47.0(15) 2_646 2_645 ?
O1 O3 O4 109(2) 2_546 2_546 ?
O1 O3 O4 90(2) 2_546 2_556 ?
O1 O3 O5 59.1(20) 2_546 1_455 ?
O1 O3 O5 105(2) 2_546 2_646 ?
O1 O3 O6 156(3) 2_546 2_645 ?
O4 O3 O4 160.7(19) 2_546 2_556 ?
O4 O3 O5 125.5(20) 2_546 1_455 ?
O4 O3 O5 60.2(15) 2_546 2_646 ?
O4 O3 O6 70.2(16) 2_546 2_645 ?
O4 O3 O5 63.5(17) 2_556 1_455 ?
O4 O3 O5 115.2(18) 2_556 2_646 ?
O4 O3 O6 92.6(18) 2_556 2_645 ?
O5 O3 O5 71.7(16) 1_455 2_646 ?
O5 O3 O6 142(2) 1_455 2_645 ?
O5 O3 O6 95.8(17) 2_646 2_645 ?
Na1 O4 Na1 100.4(16) 1_556 2_546 ?
Na1 O4 Gd2 100.4(16) 1_556 2_546 ?
Na1 O4 Gd1 157.7(15) 1_556 2_546 ?
Na1 O4 Na2 157.7(15) 1_556 2_546 ?
Na1 O4 Ni 88.3(14) 1_556 2_646 ?
Na1 O4 W 85.4(14) 1_556 1_455 ?
Na1 O4 O2 128(2) 1_556 2_546 ?
Na1 O4 O2 61.3(19) 1_556 2_646 ?
Na1 O4 O3 118.5(17) 1_556 2_546 ?
Na1 O4 O3 51.4(14) 1_556 2_556 ?
Na1 O4 O5 111.7(16) 1_556 1_455 ?
Na1 O4 O5 121.5(16) 1_556 2_646 ?
Na1 O4 O6 46.4(14) 1_556 2_646 ?
Na1 O4 Gd2 100.4(16) 2_546 1_556 ?
Na1 O4 Gd1 101.5(15) 2_546 2_546 ?
Na1 O4 Na2 101.5(15) 2_546 2_546 ?
Na1 O4 Ni 100.2(17) 2_546 2_646 ?
Na1 O4 W 106.9(15) 2_546 1_455 ?
Na1 O4 O2 78(2) 2_546 2_546 ?
Na1 O4 O2 134(3) 2_546 2_646 ?
Na1 O4 O3 63.2(17) 2_546 2_546 ?
Na1 O4 O3 130.9(19) 2_546 2_556 ?
Na1 O4 O5 136.9(18) 2_546 1_455 ?
Na1 O4 O5 116.8(18) 2_546 2_646 ?
Na1 O4 O6 83.0(17) 2_546 2_646 ?
Gd2 O4 Gd2 100.4(16) 1_556 2_546 ?
Gd2 O4 Gd1 157.7(15) 1_556 2_546 ?
Gd2 O4 Na2 157.7(15) 1_556 2_546 ?
Gd2 O4 Ni 88.3(14) 1_556 2_646 ?
Gd2 O4 W 85.4(14) 1_556 1_455 ?
Gd2 O4 O2 128(2) 1_556 2_546 ?
Gd2 O4 O2 61.3(19) 1_556 2_646 ?
Gd2 O4 O3 118.5(17) 1_556 2_546 ?
Gd2 O4 O3 51.4(14) 1_556 2_556 ?
Gd2 O4 O5 111.7(16) 1_556 1_455 ?
Gd2 O4 O5 121.5(16) 1_556 2_646 ?
Gd2 O4 O6 46.4(14) 1_556 2_646 ?
Gd2 O4 Gd1 101.5(15) 2_546 2_546 ?
Gd2 O4 Na2 101.5(15) 2_546 2_546 ?
Gd2 O4 Ni 100.2(17) 2_546 2_646 ?
Gd2 O4 W 106.9(15) 2_546 1_455 ?
Gd2 O4 O2 78(2) 2_546 2_546 ?
Gd2 O4 O2 134(3) 2_546 2_646 ?
Gd2 O4 O3 63.2(17) 2_546 2_546 ?
Gd2 O4 O3 130.9(19) 2_546 2_556 ?
Gd2 O4 O5 136.9(18) 2_546 1_455 ?
Gd2 O4 O5 116.8(18) 2_546 2_646 ?
Gd2 O4 O6 83.0(17) 2_546 2_646 ?
Gd1 O4 Ni 91.8(14) 2_546 2_646 ?
Gd1 O4 W 84.3(12) 2_546 1_455 ?
Gd1 O4 O2 54.0(18) 2_546 2_546 ?
Gd1 O4 O2 105.0(20) 2_546 2_646 ?
Gd1 O4 O3 75.7(16) 2_546 2_546 ?
Gd1 O4 O3 109.4(17) 2_546 2_556 ?
Gd1 O4 O5 47.4(14) 2_546 1_455 ?
Gd1 O4 O5 49.9(14) 2_546 2_646 ?
Gd1 O4 O6 141.3(18) 2_546 2_646 ?
Na2 O4 Ni 91.8(14) 2_546 2_646 ?
Na2 O4 W 84.3(12) 2_546 1_455 ?
Na2 O4 O2 54.0(18) 2_546 2_546 ?
Na2 O4 O2 105.0(20) 2_546 2_646 ?
Na2 O4 O3 75.7(16) 2_546 2_546 ?
Na2 O4 O3 109.4(17) 2_546 2_556 ?
Na2 O4 O5 47.4(14) 2_546 1_455 ?
Na2 O4 O5 49.9(14) 2_546 2_646 ?
Na2 O4 O6 141.3(18) 2_546 2_646 ?
Ni O4 W 152.9(14) 2_646 1_455 ?
Ni O4 O2 143(2) 2_646 2_546 ?
Ni O4 O3 45.2(14) 2_646 2_546 ?
Ni O4 O3 115.5(17) 2_646 2_556 ?
Ni O4 O5 108.6(17) 2_646 1_455 ?
Ni O4 O6 49.9(16) 2_646 2_646 ?
W O4 O2 48.2(16) 1_455 2_546 ?
W O4 O2 113(2) 1_455 2_646 ?
W O4 O3 154.7(18) 1_455 2_546 ?
W O4 O5 50.7(14) 1_455 1_455 ?
W O4 O5 120.4(16) 1_455 2_646 ?
W O4 O6 131.7(18) 1_455 2_646 ?
O2 O4 O2 148(3) 2_546 2_646 ?
O2 O4 O3 107(2) 2_546 2_546 ?
O2 O4 O3 90.7(20) 2_546 2_556 ?
O2 O4 O5 60.1(19) 2_546 1_455 ?
O2 O4 O5 104(2) 2_546 2_646 ?
O2 O4 O6 158(3) 2_546 2_646 ?
O2 O4 O3 87.5(19) 2_646 2_546 ?
O2 O4 O3 73.2(17) 2_646 2_556 ?
O2 O4 O5 88.1(20) 2_646 1_455 ?
O2 O4 O5 60.3(18) 2_646 2_646 ?
O2 O4 O6 52.9(19) 2_646 2_646 ?
O3 O4 O3 160.7(19) 2_546 2_556 ?
O3 O4 O5 119.2(19) 2_546 1_455 ?
O3 O4 O5 56.0(16) 2_546 2_646 ?
O3 O4 O6 72.3(17) 2_546 2_646 ?
O3 O4 O5 62.1(16) 2_556 1_455 ?
O3 O4 O5 112.3(18) 2_556 2_646 ?
O3 O4 O6 94.8(18) 2_556 2_646 ?
O5 O4 O5 69.7(15) 1_455 2_646 ?
O5 O4 O6 140.1(20) 1_455 2_646 ?
O5 O4 O6 93.4(18) 2_646 2_646 ?
Gd1 O5 Gd1 116.4(8) 1_655 2_646 ?
Gd1 O5 Na2 116.4(8) 1_655 2_646 ?
Gd1 O5 Ni 103.1(10) 1_655 1_555 ?
Gd1 O5 W 96.4(8) 1_655 1_555 ?
Gd1 O5 O1 143(2) 1_655 2_646 ?
Gd1 O5 O2 118(2) 1_655 1_555 ?
Gd1 O5 O2 136(2) 1_655 2_646 ?
Gd1 O5 O3 85.3(17) 1_655 1_655 ?
Gd1 O5 O3 59.1(14) 1_655 2_656 ?
Gd1 O5 O4 81.4(16) 1_655 1_655 ?
Gd1 O5 O4 63.1(15) 1_655 2_656 ?
Gd1 O5 Na2 116.4(8) 2_646 1_655 ?
Gd1 O5 Ni 96.6(9) 2_646 1_555 ?
Gd1 O5 W 91.2(8) 2_646 1_555 ?
Gd1 O5 O1 60.4(19) 2_646 2_646 ?
Gd1 O5 O2 117.8(20) 2_646 1_555 ?
Gd1 O5 O2 57.1(18) 2_646 2_646 ?
Gd1 O5 O3 65.5(16) 2_646 1_655 ?
Gd1 O5 O3 120.5(17) 2_646 2_656 ?
Gd1 O5 O4 62.9(15) 2_646 1_655 ?
Gd1 O5 O4 125.9(18) 2_646 2_656 ?
Na2 O5 Na2 116.4(8) 1_655 2_646 ?
Na2 O5 Ni 103.1(10) 1_655 1_555 ?
Na2 O5 W 96.4(8) 1_655 1_555 ?
Na2 O5 O1 143(2) 1_655 2_646 ?
Na2 O5 O2 118(2) 1_655 1_555 ?
Na2 O5 O2 136(2) 1_655 2_646 ?
Na2 O5 O3 85.3(17) 1_655 1_655 ?
Na2 O5 O3 59.1(14) 1_655 2_656 ?
Na2 O5 O4 81.4(16) 1_655 1_655 ?
Na2 O5 O4 63.1(15) 1_655 2_656 ?
Na2 O5 Ni 96.6(9) 2_646 1_555 ?
Na2 O5 W 91.2(8) 2_646 1_555 ?
Na2 O5 O1 60.4(19) 2_646 2_646 ?
Na2 O5 O2 117.8(20) 2_646 1_555 ?
Na2 O5 O2 57.1(18) 2_646 2_646 ?
Na2 O5 O3 65.5(16) 2_646 1_655 ?
Na2 O5 O3 120.5(17) 2_646 2_656 ?
Na2 O5 O4 62.9(15) 2_646 1_655 ?
Na2 O5 O4 125.9(18) 2_646 2_656 ?
Ni O5 W 153.0(10) 1_555 1_555 ?
Ni O5 O1 46.4(17) 1_555 2_646 ?
Ni O5 O2 120(3) 1_555 2_646 ?
Ni O5 O3 47.8(14) 1_555 1_655 ?
Ni O5 O3 143(2) 1_555 2_656 ?
Ni O5 O4 158(2) 1_555 1_655 ?
W O5 O1 120(3) 1_555 2_646 ?
W O5 O2 111(3) 1_555 1_555 ?
W O5 O2 45.5(15) 1_555 2_646 ?
W O5 O3 154(2) 1_555 1_655 ?
W O5 O4 142(2) 1_555 2_656 ?
O1 O5 O2 58.1(19) 2_646 1_555 ?
O1 O5 O2 76(3) 2_646 2_646 ?
O1 O5 O3 59.5(20) 2_646 1_655 ?
O1 O5 O3 157(3) 2_646 2_656 ?
O1 O5 O4 119(3) 2_646 1_655 ?
O1 O5 O4 89(2) 2_646 2_656 ?
O2 O5 O2 99(3) 1_555 2_646 ?
O2 O5 O3 91(2) 1_555 1_655 ?
O2 O5 O3 112(3) 1_555 2_656 ?
O2 O5 O4 152(3) 1_555 1_655 ?
O2 O5 O4 61.1(18) 1_555 2_656 ?
O2 O5 O3 119(3) 2_646 1_655 ?
O2 O5 O3 86.0(20) 2_646 2_656 ?
O2 O5 O4 56.4(18) 2_646 1_655 ?
O2 O5 O4 160(3) 2_646 2_656 ?
O3 O5 O3 143(3) 1_655 2_656 ?
O3 O5 O4 112(3) 1_655 1_655 ?
O3 O5 O4 60.5(16) 1_655 2_656 ?
O3 O5 O4 57.8(15) 2_656 1_655 ?
O3 O5 O4 105(2) 2_656 2_656 ?
O4 O5 O4 144(3) 1_655 2_656 ?
Na1 O6 Na1 125.3(16) 1_555 2_655 ?
Na1 O6 Gd2 125.3(16) 1_555 2_655 ?
Na1 O6 Ni 99.3(15) 1_555 1_555 ?
Na1 O6 W 100.0(14) 1_555 1_554 ?
Na1 O6 O1 80(2) 1_555 1_554 ?
Na1 O6 O1 62(2) 1_555 2_646 ?
Na1 O6 O2 81(3) 1_555 1_555 ?
Na1 O6 O3 142(2) 1_555 2_655 ?
Na1 O6 O4 145(2) 1_555 2_656 ?
Na1 O6 Gd2 125.3(16) 2_655 1_555 ?
Na1 O6 Ni 103.5(13) 2_655 1_555 ?
Na1 O6 W 99.8(13) 2_655 1_554 ?
Na1 O6 O1 73(3) 2_655 1_554 ?
Na1 O6 O1 133(3) 2_655 2_646 ?
Na1 O6 O2 77(3) 2_655 1_555 ?
Na1 O6 O3 65.1(17) 2_655 2_655 ?
Na1 O6 O4 67.0(17) 2_655 2_656 ?
Gd2 O6 Gd2 125.3(16) 1_555 2_655 ?
Gd2 O6 Ni 99.3(15) 1_555 1_555 ?
Gd2 O6 W 100.0(14) 1_555 1_554 ?
Gd2 O6 O1 80(2) 1_555 1_554 ?
Gd2 O6 O1 62(2) 1_555 2_646 ?
Gd2 O6 O2 81(3) 1_555 1_555 ?
Gd2 O6 O3 142(2) 1_555 2_655 ?
Gd2 O6 O4 145(2) 1_555 2_656 ?
Gd2 O6 Ni 103.5(13) 2_655 1_555 ?
Gd2 O6 W 99.8(13) 2_655 1_554 ?
Gd2 O6 O1 73(3) 2_655 1_554 ?
Gd2 O6 O1 133(3) 2_655 2_646 ?
Gd2 O6 O2 77(3) 2_655 1_555 ?
Gd2 O6 O3 65.1(17) 2_655 2_655 ?
Gd2 O6 O4 67.0(17) 2_655 2_656 ?
Ni O6 W 132.5(13) 1_555 1_554 ?
Ni O6 O1 174(4) 1_555 1_554 ?
Ni O6 O2 51(2) 1_555 1_555 ?
Ni O6 O3 114(2) 1_555 2_655 ?
Ni O6 O4 46.6(15) 1_555 2_656 ?
W O6 O1 52.8(20) 1_554 1_554 ?
W O6 O1 126(3) 1_554 2_646 ?
W O6 O2 176(4) 1_554 1_555 ?
W O6 O4 111(2) 1_554 2_656 ?
O1 O6 O1 142(4) 1_554 2_646 ?
O1 O6 O2 124(5) 1_554 1_555 ?
O1 O6 O3 68(2) 1_554 2_655 ?
O1 O6 O4 133(3) 1_554 2_656 ?
O1 O6 O2 58(2) 2_646 1_555 ?
O1 O6 O3 143(3) 2_646 2_655 ?
O1 O6 O4 85(2) 2_646 2_656 ?
O2 O6 O3 134(4) 1_555 2_655 ?
O2 O6 O4 70(2) 1_555 2_656 ?
O3 O6 O4 73(2) 2_655 2_656 ?

loop_
_geom_bond_atom_site_label_1
_geom_bond_atom_site_label_2
_geom_bond_distance
_geom_bond_site_symmetry_2
_geom_bond_publ_flag
Na1 Ni 3.22(2) 1_455 ?
Na1 Ni 3.33(2) 1_555 ?
Na1 Ni 3.195(13) 2_645 ?
Na1 Ni 3.492(13) 2_655 ?
Na1 W 3.157(20) 1_454 ?
Na1 W 3.36(2) 1_554 ?
Na1 W 3.122(13) 2_646 ?
Na1 W 3.425(12) 2_656 ?
Na1 O1 3.20(6) 1_554 ?
Na1 O1 2.80(6) 2_646 ?
Na1 O2 3.12(6) 1_555 ?
Na1 O2 2.82(6) 2_645 ?
Na1 O3 2.66(4) 1_555 ?
Na1 O3 2.36(4) 2_555 ?
Na1 O4 2.62(4) 1_554 ?
Na1 O4 2.28(4) 2_556 ?
Na1 O6 3.25(3) 1_455 ?
Na1 O6 2.35(3) 1_555 ?
Na1 O6 2.06(3) 2_645 ?
Gd2 Ni 3.22(2) 1_455 ?
Gd2 Ni 3.33(2) 1_555 ?
Gd2 Ni 3.195(13) 2_645 ?
Gd2 Ni 3.492(13) 2_655 ?
Gd2 W 3.157(20) 1_454 ?
Gd2 W 3.36(2) 1_554 ?
Gd2 W 3.122(13) 2_646 ?
Gd2 W 3.425(12) 2_656 ?
Gd2 O1 3.20(6) 1_554 ?
Gd2 O1 2.80(6) 2_646 ?
Gd2 O2 3.12(6) 1_555 ?
Gd2 O2 2.82(6) 2_645 ?
Gd2 O3 2.66(4) 1_555 ?
Gd2 O3 2.36(4) 2_555 ?
Gd2 O4 2.62(4) 1_554 ?
Gd2 O4 2.28(4) 2_556 ?
Gd2 O6 3.25(3) 1_455 ?
Gd2 O6 2.35(3) 1_555 ?
Gd2 O6 2.06(3) 2_645 ?
Gd1 Ni 3.391(11) 1_455 ?
Gd1 Ni 3.343(11) 1_555 ?
Gd1 Ni 3.169(6) 2_656 ?
Gd1 W 3.421(6) 1_455 ?
Gd1 W 3.407(6) 1_555 ?
Gd1 W 3.220(4) 2_656 ?
Gd1 O1 2.44(5) 1_555 ?
Gd1 O1 2.54(5) 2_646 ?
Gd1 O2 2.46(5) 1_555 ?
Gd1 O2 2.58(5) 2_646 ?
Gd1 O3 3.37(4) 1_555 ?
Gd1 O3 2.66(4) 2_556 ?
Gd1 O4 3.44(4) 1_555 ?
Gd1 O4 2.74(4) 2_556 ?
Gd1 O5 2.35(2) 1_455 ?
Gd1 O5 3.14(2) 1_555 ?
Gd1 O5 3.33(2) 2_646 ?
Gd1 O5 2.27(2) 2_656 ?
Na2 Ni 3.391(11) 1_455 ?
Na2 Ni 3.343(11) 1_555 ?
Na2 Ni 3.169(6) 2_656 ?
Na2 W 3.421(6) 1_455 ?
Na2 W 3.407(6) 1_555 ?
Na2 W 3.220(4) 2_656 ?
Na2 O1 2.44(5) 1_555 ?
Na2 O1 2.54(5) 2_646 ?
Na2 O2 2.46(5) 1_555 ?
Na2 O2 2.58(5) 2_646 ?
Na2 O3 3.37(4) 1_555 ?
Na2 O3 2.66(4) 2_556 ?
Na2 O4 3.44(4) 1_555 ?
Na2 O4 2.74(4) 2_556 ?
Na2 O5 2.35(2) 1_455 ?
Na2 O5 3.14(2) 1_555 ?
Na2 O5 3.33(2) 2_646 ?
Na2 O5 2.27(2) 2_656 ?
Ni Na1 3.33(2) 1_555 ?
Ni Na1 3.22(2) 1_655 ?
Ni Na1 3.492(13) 2_645 ?
Ni Na1 3.195(13) 2_655 ?
Ni Gd2 3.33(2) 1_555 ?
Ni Gd2 3.22(2) 1_655 ?
Ni Gd2 3.492(13) 2_645 ?
Ni Gd2 3.195(13) 2_655 ?
Ni Gd1 3.343(11) 1_555 ?
Ni Gd1 3.391(11) 1_655 ?
Ni Gd1 3.169(6) 2_646 ?
Ni Na2 3.343(11) 1_555 ?
Ni Na2 3.391(11) 1_655 ?
Ni Na2 3.169(6) 2_646 ?
Ni O1 1.86(4) 2_646 ?
Ni O2 1.97(4) 1_555 ?
Ni O3 1.95(3) 1_655 ?
Ni O4 1.91(3) 2_656 ?
Ni O5 1.97(2) 1_555 ?
Ni O6 2.01(3) 1_555 ?
W Na1 3.36(2) 1_556 ?
W Na1 3.157(20) 1_656 ?
W Na1 3.425(12) 2_646 ?
W Na1 3.122(13) 2_656 ?
W Gd2 3.36(2) 1_556 ?
W Gd2 3.157(20) 1_656 ?
W Gd2 3.425(12) 2_646 ?
W Gd2 3.122(13) 2_656 ?
W Gd1 3.407(6) 1_555 ?
W Gd1 3.421(6) 1_655 ?
W Gd1 3.220(4) 2_646 ?
W Na2 3.407(6) 1_555 ?
W Na2 3.421(6) 1_655 ?
W Na2 3.220(4) 2_646 ?
W O1 2.13(4) 1_555 ?
W O2 2.01(4) 2_646 ?
W O3 1.91(3) 2_656 ?
W O4 1.98(3) 1_655 ?
W O5 2.24(2) 1_555 ?
W O6 2.02(3) 1_556 ?
O1 Na1 3.20(6) 1_556 ?
O1 Na1 2.80(6) 2_656 ?
O1 Gd2 3.20(6) 1_556 ?
O1 Gd2 2.80(6) 2_656 ?
O1 Gd1 2.44(5) 1_555 ?
O1 Gd1 2.54(5) 2_656 ?
O1 Na2 2.44(5) 1_555 ?
O1 Na2 2.54(5) 2_656 ?
O1 Ni 1.86(4) 2_656 ?
O1 W 2.13(4) 1_555 ?
O1 O2 3.30(10) 1_555 ?
O1 O2 2.84(5) 2_646 ?
O1 O2 2.65(5) 2_656 ?
O1 O3 2.57(5) 2_556 ?
O1 O3 3.01(5) 2_656 ?
O1 O4 3.43(5) 1_665 ?
O1 O5 3.08(5) 1_555 ?
O1 O5 2.56(6) 2_656 ?
O1 O6 2.62(7) 1_556 ?
O1 O6 2.96(6) 2_656 ?
O2 Na1 3.12(6) 1_555 ?
O2 Na1 2.82(6) 2_655 ?
O2 Gd2 3.12(6) 1_555 ?
O2 Gd2 2.82(6) 2_655 ?
O2 Gd1 2.46(5) 1_555 ?
O2 Gd1 2.58(5) 2_656 ?
O2 Na2 2.46(5) 1_555 ?
O2 Na2 2.58(5) 2_656 ?
O2 Ni 1.97(4) 1_555 ?
O2 W 2.01(4) 2_656 ?
O2 O1 3.30(10) 1_555 ?
O2 O1 2.65(5) 2_646 ?
O2 O1 2.84(5) 2_656 ?
O2 O3 3.41(5) 1_665 ?
O2 O4 2.69(5) 2_556 ?
O2 O4 2.90(5) 2_656 ?
O2 O5 2.88(5) 1_555 ?
O2 O5 2.80(6) 2_656 ?
O2 O6 2.47(7) 1_555 ?
O2 O6 3.07(6) 2_655 ?
O3 Na1 2.66(4) 1_555 ?
O3 Na1 2.36(4) 2_545 ?
O3 Gd2 2.66(4) 1_555 ?
O3 Gd2 2.36(4) 2_545 ?
O3 Gd1 3.37(4) 1_555 ?
O3 Gd1 2.66(4) 2_546 ?
O3 Na2 3.37(4) 1_555 ?
O3 Na2 2.66(4) 2_546 ?
O3 Ni 1.95(3) 1_455 ?
O3 W 1.91(3) 2_646 ?
O3 O1 2.57(5) 2_546 ?
O3 O1 3.01(5) 2_646 ?
O3 O2 3.41(5) 1_445 ?
O3 O4 3.21(7) 1_554 ?
O3 O4 2.82(4) 2_546 ?
O3 O4 2.75(4) 2_556 ?
O3 O5 2.62(5) 1_455 ?
O3 O5 2.94(5) 2_646 ?
O3 O6 3.16(4) 1_455 ?
O3 O6 2.77(5) 2_645 ?
O4 Na1 2.62(4) 1_556 ?
O4 Na1 2.28(4) 2_546 ?
O4 Gd2 2.62(4) 1_556 ?
O4 Gd2 2.28(4) 2_546 ?
O4 Gd1 3.44(4) 1_555 ?
O4 Gd1 2.74(4) 2_546 ?
O4 Na2 3.44(4) 1_555 ?
O4 Na2 2.74(4) 2_546 ?
O4 Ni 1.91(3) 2_646 ?
O4 W 1.98(3) 1_455 ?
O4 O1 3.43(5) 1_445 ?
O4 O2 2.69(5) 2_546 ?
O4 O2 2.90(5) 2_646 ?
O4 O3 3.21(7) 1_556 ?
O4 O3 2.75(4) 2_546 ?
O4 O3 2.82(4) 2_556 ?
O4 O5 2.89(5) 1_455 ?
O4 O5 2.83(5) 2_646 ?
O4 O6 3.21(4) 1_456 ?
O4 O6 2.61(5) 2_646 ?
O5 Gd1 3.14(2) 1_555 ?
O5 Gd1 2.35(2) 1_655 ?
O5 Gd1 2.27(2) 2_646 ?
O5 Gd1 3.33(2) 2_656 ?
O5 Na2 3.14(2) 1_555 ?
O5 Na2 2.35(2) 1_655 ?
O5 Na2 2.27(2) 2_646 ?
O5 Na2 3.33(2) 2_656 ?
O5 Ni 1.97(2) 1_555 ?
O5 W 2.24(2) 1_555 ?
O5 O1 3.08(5) 1_555 ?
O5 O1 2.56(6) 2_646 ?
O5 O2 2.88(5) 1_555 ?
O5 O2 2.80(6) 2_646 ?
O5 O3 2.62(5) 1_655 ?
O5 O3 2.94(5) 2_656 ?
O5 O4 2.89(5) 1_655 ?
O5 O4 2.83(5) 2_656 ?
O5 O5 3.27(3) 2_746 ?
O5 O5 3.27(3) 2_756 ?
O6 Na1 2.35(3) 1_555 ?
O6 Na1 3.25(3) 1_655 ?
O6 Na1 2.06(3) 2_655 ?
O6 Gd2 2.35(3) 1_555 ?
O6 Gd2 3.25(3) 1_655 ?
O6 Gd2 2.06(3) 2_655 ?
O6 Ni 2.01(3) 1_555 ?
O6 W 2.02(3) 1_554 ?
O6 O1 2.62(7) 1_554 ?
O6 O1 2.96(6) 2_646 ?
O6 O2 2.47(7) 1_555 ?
O6 O2 3.07(6) 2_645 ?
O6 O3 3.16(4) 1_655 ?
O6 O3 2.77(5) 2_655 ?
O6 O4 3.21(4) 1_654 ?
O6 O4 2.61(5) 2_656 ?
O6 O6 3.20(4) 2_645 ?
O6 O6 3.20(4) 2_655 ?
